data_4340088
loop_
_publ_author_name
'Handke, Marcel'
'Weber, Hanna'
'Lange, Marcus'
'M\"ollmer, Jens'
'Lincke, J\"org'
'Gl\"aser, Roger'
'Staudt, Reiner'
'Krautscheid, Harald'

_publ_section_title
;
 Network Flexibility: Control of Gate Opening in an Isostructural Series
 of Ag-MOFs by Linker Substitution.
;
_journal_issue 14
_journal_name_full 'Inorganic chemistry'
_journal_page_first 7599
_journal_page_last 7607
_journal_paper_doi 10.1021/ic500908r
_journal_volume 53
_journal_year 2014
_chemical_formula_moiety 'C38 H34 Ag2 N8 O6'
_chemical_formula_sum 'C38 H34 Ag2 N8 O6'
_chemical_formula_weight 914.47
_chemical_name_systematic
;
 ?
;
_space_group_IT_number 45
_symmetry_cell_setting orthorhombic
_symmetry_Int_Tables_number 45
_symmetry_space_group_name_Hall 'I 2 -2c'
_symmetry_space_group_name_H-M 'I b a 2'
_atom_sites_solution_hydrogens geom
_atom_sites_solution_primary direct
_atom_sites_solution_secondary difmap
_audit_creation_method SHELXL-97
_cell_angle_alpha 90.00
_cell_angle_beta 90.00
_cell_angle_gamma 90.00
_cell_formula_units_Z 16
_cell_length_a 23.2918(6)
_cell_length_b 27.1541(8)
_cell_length_c 31.0404(12)
_cell_measurement_reflns_used 42977
_cell_measurement_temperature 100(2)
_cell_measurement_theta_max 27.26
_cell_measurement_theta_min 1.75
_cell_volume 19632.1(11)
_computing_cell_refinement 'STOE X-AREA'
_computing_data_collection 'STOE X-AREA'
_computing_data_reduction 'STOE X-AREA, STOE X-RED'
_computing_molecular_graphics 'DIAMOND 3.2e'
_computing_publication_material 'WinGX publication routines (Farrugia, 1999)'
_computing_structure_refinement 'SHELXL-97 Sheldrick, G. M. (2008) Acta Cryst.'
_computing_structure_solution 'SHELXS-97 Sheldrick, G. M. (2008) Acta Cryst.'
_diffrn_ambient_temperature 100(2)
_diffrn_detector_area_resol_mean 6.67
_diffrn_measured_fraction_theta_full 0.996
_diffrn_measured_fraction_theta_max 0.996
_diffrn_measurement_device_type 'STOE IPDS-2T'
_diffrn_measurement_method '\w scans'
_diffrn_radiation_monochromator graphite
_diffrn_radiation_source 'fine-focus sealed tube'
_diffrn_radiation_type MoK\a
_diffrn_radiation_wavelength 0.71073
_diffrn_reflns_av_R_equivalents 0.0364
_diffrn_reflns_av_sigmaI/netI 0.0394
_diffrn_reflns_limit_h_max 27
_diffrn_reflns_limit_h_min -29
_diffrn_reflns_limit_k_max 29
_diffrn_reflns_limit_k_min -34
_diffrn_reflns_limit_l_max 39
_diffrn_reflns_limit_l_min -29
_diffrn_reflns_number 30877
_diffrn_reflns_theta_full 27.00
_diffrn_reflns_theta_max 27.00
_diffrn_reflns_theta_min 1.75
_diffrn_standards_number none
_exptl_absorpt_coefficient_mu 0.842
_exptl_absorpt_correction_T_max 0.9326
_exptl_absorpt_correction_T_min 0.7470
_exptl_absorpt_correction_type numerical
_exptl_absorpt_process_details 'STOE X-RED'
_exptl_crystal_colour colourless
_exptl_crystal_density_diffrn 1.238
_exptl_crystal_density_method 'not measured'
_exptl_crystal_description prism
_exptl_crystal_F_000 7360
_exptl_crystal_size_max 0.37
_exptl_crystal_size_mid 0.17
_exptl_crystal_size_min 0.17
_refine_diff_density_max 0.820
_refine_diff_density_min -0.845
_refine_diff_density_rms 0.087
_refine_ls_abs_structure_details 'Flack H D (1983), Acta Cryst. A39, 876-881'
_refine_ls_abs_structure_Flack -0.01(2)
_refine_ls_extinction_method none
_refine_ls_goodness_of_fit_ref 0.959
_refine_ls_hydrogen_treatment mixed
_refine_ls_matrix_type full
_refine_ls_number_parameters 950
_refine_ls_number_reflns 17776
_refine_ls_number_restraints 58
_refine_ls_restrained_S_all 0.958
_refine_ls_R_factor_all 0.0560
_refine_ls_R_factor_gt 0.0465
_refine_ls_shift/su_max 0.027
_refine_ls_shift/su_mean 0.000
_refine_ls_structure_factor_coef Fsqd
_refine_ls_weighting_details 'calc w=1/[\s^2^(Fo^2^)+(0.0863P)^2^+0.0000P] where P=(Fo^2^+2Fc^2^)/3'
_refine_ls_weighting_scheme calc
_refine_ls_wR_factor_gt 0.1164
_refine_ls_wR_factor_ref 0.1214
_reflns_number_gt 14701
_reflns_number_total 17776
_reflns_threshold_expression >2sigma(I)
_cod_data_source_file ic500908r_si_002.cif
_cod_data_source_block compound_3
_cod_depositor_comments 'Adding full bibliography for 4340086--4340098.cif.'
_cod_original_sg_symbol_H-M Iba2
_cod_database_code 4340088

loop_
_symmetry_equiv_pos_as_xyz
'x, y, z'
'-x, -y, z'
'-x, y, z+1/2'
'x, -y, z+1/2'
'x+1/2, y+1/2, z+1/2'
'-x+1/2, -y+1/2, z+1/2'
'-x+1/2, y+1/2, z+1'
'x+1/2, -y+1/2, z+1'

loop_
_atom_site_label
_atom_site_type_symbol
_atom_site_fract_x
_atom_site_fract_y
_atom_site_fract_z
_atom_site_U_iso_or_equiv
_atom_site_adp_type
_atom_site_occupancy
_atom_site_symmetry_multiplicity
_atom_site_calc_flag
_atom_site_refinement_flags
_atom_site_disorder_assembly
_atom_site_disorder_group
C1 C 0.7088(2) 0.3523(2) 0.3844(2) 0.0504(14) Uani 1 1 d . . .
C2 C 0.7043(2) 0.31898(19) 0.34538(19) 0.0413(11) Uani 1 1 d . B .
C3 C 0.7533(2) 0.3062(2) 0.3222(2) 0.0434(12) Uani 1 1 d . . .
H3 H 0.7898 0.3188 0.3303 0.052 Uiso 1 1 calc R B .
C4 C 0.7487(2) 0.2754(2) 0.28773(19) 0.0417(11) Uani 1 1 d . B .
C5 C 0.6963(2) 0.2569(2) 0.27382(19) 0.0436(12) Uani 1 1 d . . .
H5 H 0.6939 0.2367 0.2489 0.052 Uiso 1 1 calc R B .
C6 C 0.6470(2) 0.2688(2) 0.29747(18) 0.0406(11) Uani 1 1 d . B .
C7 C 0.6517(2) 0.30018(19) 0.33301(18) 0.0403(11) Uani 1 1 d . . .
H7 H 0.6183 0.3087 0.3489 0.048 Uiso 1 1 calc R B .
C8 C 0.8150(3) 0.1796(3) 0.2997(3) 0.077(3) Uani 1 1 d . . .
H8A H 0.8438 0.1534 0.2977 0.116 Uiso 1 1 calc R . .
H8B H 0.7775 0.1668 0.2907 0.116 Uiso 1 1 calc R . .
H8C H 0.8125 0.1912 0.3295 0.116 Uiso 1 1 calc R . .
C9 C 0.8317(3) 0.2209(2) 0.2713(2) 0.0493(13) Uani 1 1 d . B .
C10 C 0.8290(2) 0.2907(2) 0.23487(18) 0.0407(11) Uani 1 1 d . B .
C11 C 0.8089(2) 0.3388(2) 0.2190(2) 0.0455(12) Uani 1 1 d . . .
H11A H 0.8352 0.3508 0.1967 0.068 Uiso 1 1 calc R . .
H11B H 0.8079 0.3624 0.2429 0.068 Uiso 1 1 calc R . .
H11C H 0.7704 0.3353 0.2068 0.068 Uiso 1 1 calc R . .
C12 C 0.5766(3) 0.2141(3) 0.2613(2) 0.0531(15) Uani 1 1 d . B .
C13 C 0.5199(2) 0.1901(2) 0.2681(2) 0.0464(12) Uani 1 1 d . . .
C14 C 0.4847(3) 0.1999(3) 0.3041(2) 0.0517(14) Uani 1 1 d . . .
H14 H 0.4928 0.2274 0.3219 0.062 Uiso 1 1 calc R . .
C15 C 0.4383(3) 0.1697(3) 0.3138(2) 0.0558(15) Uani 1 1 d . . .
H15 H 0.4145 0.1771 0.3378 0.067 Uiso 1 1 calc R . .
C16 C 0.4267(3) 0.1290(2) 0.2884(2) 0.0560(15) Uani 1 1 d . . .
C17 C 0.4577(3) 0.1205(2) 0.2519(3) 0.0620(16) Uani 1 1 d . . .
H17 H 0.4472 0.0942 0.2333 0.074 Uiso 1 1 calc R . .
C18 C 0.5051(3) 0.1505(2) 0.2413(2) 0.0514(14) Uani 1 1 d . . .
H18 H 0.5269 0.1439 0.2161 0.062 Uiso 1 1 calc R . .
C19 C 0.3805(3) 0.0924(3) 0.3031(3) 0.071(2) Uani 1 1 d . . .
H19A H 0.3947 0.0735 0.3278 0.107 Uiso 1 1 calc R . .
H19B H 0.3714 0.0699 0.2794 0.107 Uiso 1 1 calc R . .
H19C H 0.3458 0.1105 0.3115 0.107 Uiso 1 1 calc R . .
C20 C 0.7420(2) 0.5880(2) 0.5920(2) 0.0482(13) Uani 1 1 d . B .
C21 C 0.7294(3) 0.6358(2) 0.6140(2) 0.0497(13) Uani 1 1 d . . .
C22 C 0.6758(3) 0.6443(3) 0.6334(2) 0.0558(15) Uani 1 1 d . . .
H22 H 0.6482 0.6186 0.6354 0.067 Uiso 1 1 calc R . .
C23 C 0.6641(3) 0.6903(3) 0.6495(2) 0.0605(17) Uani 1 1 d . . .
C24 C 0.7058(3) 0.7289(3) 0.6491(2) 0.0607(17) Uani 1 1 d . . .
H24 H 0.6971 0.7602 0.6611 0.073 Uiso 1 1 calc R . .
C25 C 0.7585(3) 0.7201(3) 0.6312(2) 0.0538(14) Uani 1 1 d . . .
C26 C 0.7699(3) 0.6741(2) 0.6122(2) 0.0503(13) Uani 1 1 d . . .
H26 H 0.8055 0.6689 0.5979 0.060 Uiso 1 1 calc R . .
C27A C 0.5914(6) 0.7796(5) 0.6241(5) 0.053(5) Uiso 0.51(3) 1 d P A 1
H27A H 0.5585 0.7934 0.6086 0.079 Uiso 0.51(3) 1 calc PR A 1
H27B H 0.6201 0.7681 0.6033 0.079 Uiso 0.51(3) 1 calc PR A 1
H27C H 0.6084 0.8051 0.6425 0.079 Uiso 0.51(3) 1 calc PR A 1
C27B C 0.5749(8) 0.7604(7) 0.6104(6) 0.067(6) Uiso 0.49(3) 1 d P A 2
H27D H 0.5422 0.7509 0.5925 0.100 Uiso 0.49(3) 1 calc PR A 2
H27E H 0.6107 0.7508 0.5960 0.100 Uiso 0.49(3) 1 calc PR A 2
H27F H 0.5746 0.7962 0.6147 0.100 Uiso 0.49(3) 1 calc PR A 2
C28 C 0.5710(4) 0.7355(3) 0.6525(3) 0.082(3) Uani 1 1 d . . .
C29 C 0.5813(3) 0.6752(2) 0.6996(2) 0.0497(13) Uani 1 1 d . . .
C30 C 0.6064(3) 0.6363(3) 0.7255(2) 0.0586(16) Uani 1 1 d . A .
H30A H 0.5861 0.6341 0.7531 0.088 Uiso 1 1 calc R . .
H30B H 0.6470 0.6436 0.7307 0.088 Uiso 1 1 calc R . .
H30C H 0.6031 0.6049 0.7101 0.088 Uiso 1 1 calc R . .
C31 C 0.8103(4) 0.7979(4) 0.6492(4) 0.0885(10) Uani 1 1 d . . .
C32 C 0.8699(4) 0.8274(4) 0.6373(4) 0.0885(10) Uani 1 1 d . . .
C33 C 0.9000(4) 0.8183(3) 0.6013(4) 0.0885(10) Uani 1 1 d . . .
H33 H 0.8887 0.7945 0.5806 0.106 Uiso 1 1 calc R . .
C34 C 0.9497(4) 0.8473(4) 0.5969(4) 0.0885(10) Uani 1 1 d . . .
H34 H 0.9733 0.8409 0.5725 0.106 Uiso 1 1 calc R . .
C35 C 0.9665(4) 0.8818(4) 0.6228(4) 0.0885(10) Uani 1 1 d . . .
C36 C 0.9351(4) 0.8914(4) 0.6614(4) 0.0885(10) Uani 1 1 d . . .
H36 H 0.9471 0.9152 0.6820 0.106 Uiso 1 1 calc R . .
C37 C 0.8867(4) 0.8639(3) 0.6663(4) 0.0885(10) Uani 1 1 d . . .
H37 H 0.8631 0.8699 0.6908 0.106 Uiso 1 1 calc R . .
C38 C 1.0205(6) 0.9135(6) 0.6120(6) 0.139(5) Uani 1 1 d . . .
H38A H 1.0471 0.8941 0.5944 0.209 Uiso 1 1 calc R . .
H38B H 1.0395 0.9233 0.6388 0.209 Uiso 1 1 calc R . .
H38C H 1.0087 0.9429 0.5961 0.209 Uiso 1 1 calc R . .
C39 C 1.0584(2) 0.3358(2) 0.5952(2) 0.0497(13) Uani 1 1 d . . .
C40 C 1.0435(2) 0.3678(2) 0.55660(19) 0.0439(12) Uani 1 1 d . . .
C41 C 0.9869(2) 0.3843(2) 0.5500(2) 0.0443(12) Uani 1 1 d . . .
H41 H 0.9573 0.3758 0.5696 0.053 Uiso 1 1 calc R . .
C42 C 0.9756(2) 0.4124(2) 0.5151(2) 0.0436(12) Uani 1 1 d . B .
C43 C 1.0177(2) 0.4279(2) 0.48589(19) 0.0425(12) Uani 1 1 d . . .
H43 H 1.0087 0.4482 0.4619 0.051 Uiso 1 1 calc R . .
C44 C 1.0740(2) 0.4118(2) 0.49389(19) 0.0415(12) Uani 1 1 d . . .
C45 C 1.0856(2) 0.3821(2) 0.52852(18) 0.0423(11) Uani 1 1 d . . .
H45 H 1.1238 0.3711 0.5331 0.051 Uiso 1 1 calc R . .
C46 C 0.9095(3) 0.4885(2) 0.5700(2) 0.0527(14) Uani 1 1 d . . .
H46A H 0.8795 0.5102 0.5814 0.079 Uiso 1 1 calc R . .
H46B H 0.9428 0.5081 0.5615 0.079 Uiso 1 1 calc R . .
H46C H 0.9208 0.4649 0.5924 0.079 Uiso 1 1 calc R . .
C47 C 0.8866(2) 0.46088(19) 0.5313(2) 0.0406(11) Uani 1 1 d . B .
C48 C 0.8810(2) 0.4126(2) 0.4749(2) 0.0468(13) Uani 1 1 d . B .
C49 C 0.8980(3) 0.3779(3) 0.4401(3) 0.068(2) Uani 1 1 d . . .
H49A H 0.9083 0.3461 0.4528 0.101 Uiso 1 1 calc R . .
H49B H 0.9311 0.3913 0.4245 0.101 Uiso 1 1 calc R . .
H49C H 0.8658 0.3735 0.4201 0.101 Uiso 1 1 calc R . .
C50 C 1.1224(2) 0.4606(2) 0.4362(2) 0.0459(12) Uani 1 1 d . . .
C51 C 1.1732(2) 0.4605(2) 0.4069(2) 0.0500(13) Uani 1 1 d U . .
C52 C 1.2127(3) 0.4221(3) 0.4030(2) 0.0554(14) Uani 1 1 d U . .
H52 H 1.2118 0.3953 0.4227 0.066 Uiso 1 1 calc R . .
C53 C 1.2532(3) 0.4234(3) 0.3703(2) 0.0580(15) Uani 1 1 d U . .
H53 H 1.2796 0.3969 0.3681 0.070 Uiso 1 1 calc R . .
C54 C 1.2571(3) 0.4605(3) 0.3415(3) 0.0661(17) Uani 1 1 d U . .
C55 C 1.2190(3) 0.4995(3) 0.3464(3) 0.0699(19) Uani 1 1 d U . .
H55 H 1.2209 0.5264 0.3269 0.084 Uiso 1 1 calc R . .
C56 C 1.1780(3) 0.5003(3) 0.3793(3) 0.0652(17) Uani 1 1 d U . .
H56 H 1.1536 0.5280 0.3826 0.078 Uiso 1 1 calc R . .
C57 C 1.2962(3) 0.4619(4) 0.3028(3) 0.082(2) Uani 1 1 d U . .
H57A H 1.3292 0.4402 0.3077 0.122 Uiso 1 1 calc R . .
H57B H 1.3098 0.4956 0.2982 0.122 Uiso 1 1 calc R . .
H57C H 1.2751 0.4507 0.2773 0.122 Uiso 1 1 calc R . .
C58 C 0.5162(2) 0.6457(2) 0.3369(2) 0.0458(12) Uani 1 1 d . . .
C59 C 0.5162(2) 0.6201(2) 0.3796(2) 0.0443(12) Uani 1 1 d . . .
C60 C 0.5642(2) 0.5934(2) 0.39297(19) 0.0421(12) Uani 1 1 d . . .
H60 H 0.5974 0.5919 0.3753 0.051 Uiso 1 1 calc R . .
C61 C 0.5631(2) 0.5696(2) 0.43146(19) 0.0441(12) Uani 1 1 d . B .
C62 C 0.5152(2) 0.57016(19) 0.45914(19) 0.0412(11) Uani 1 1 d . . .
H62 H 0.5151 0.5524 0.4855 0.049 Uiso 1 1 calc R . .
C63 C 0.4681(2) 0.5978(2) 0.4462(2) 0.0449(12) Uani 1 1 d . . .
C64 C 0.4697(2) 0.62328(19) 0.4069(2) 0.0431(12) Uani 1 1 d . . .
H64 H 0.4379 0.6432 0.3989 0.052 Uiso 1 1 calc R . .
C65 C 0.6353(3) 0.5953(3) 0.5123(2) 0.067(2) Uani 1 1 d . . .
H65A H 0.6103 0.5840 0.5357 0.100 Uiso 1 1 calc R . .
H65B H 0.6166 0.6223 0.4968 0.100 Uiso 1 1 calc R . .
H65C H 0.6718 0.6068 0.5243 0.100 Uiso 1 1 calc R . .
C66 C 0.6462(2) 0.5539(2) 0.4820(2) 0.0476(13) Uani 1 1 d . B .
C67 C 0.6387(2) 0.5034(2) 0.4263(2) 0.0428(11) Uani 1 1 d . B .
C68 C 0.6171(2) 0.4795(2) 0.3874(2) 0.0463(13) Uani 1 1 d . . .
H68A H 0.6229 0.5012 0.3626 0.069 Uiso 1 1 calc R . .
H68B H 0.5760 0.4726 0.3908 0.069 Uiso 1 1 calc R . .
H68C H 0.6378 0.4485 0.3828 0.069 Uiso 1 1 calc R . .
C69 C 0.4047(2) 0.5795(3) 0.5078(2) 0.0522(14) Uani 1 1 d . . .
C70 C 0.3499(2) 0.5925(2) 0.5294(2) 0.0473(12) Uani 1 1 d . . .
C71 C 0.3165(3) 0.6319(2) 0.5175(2) 0.0558(15) Uani 1 1 d . . .
H71 H 0.3280 0.6521 0.4940 0.067 Uiso 1 1 calc R . .
C72 C 0.2662(3) 0.6425(3) 0.5394(3) 0.0641(18) Uani 1 1 d . . .
H72 H 0.2443 0.6703 0.5307 0.077 Uiso 1 1 calc R . .
C73 C 0.2468(3) 0.6148(3) 0.5731(2) 0.0563(15) Uani 1 1 d . . .
C74 C 0.2808(3) 0.5752(3) 0.5856(2) 0.0548(14) Uani 1 1 d . . .
H74 H 0.2687 0.5550 0.6088 0.066 Uiso 1 1 calc R . .
C75 C 0.3324(3) 0.5646(3) 0.5647(2) 0.0563(15) Uani 1 1 d . . .
H75 H 0.3557 0.5381 0.5745 0.068 Uiso 1 1 calc R . .
C76 C 0.1909(3) 0.6263(3) 0.5964(3) 0.070(2) Uani 1 1 d . . .
H76A H 0.1968 0.6540 0.6161 0.105 Uiso 1 1 calc R . .
H76B H 0.1786 0.5973 0.6128 0.105 Uiso 1 1 calc R . .
H76C H 0.1612 0.6349 0.5753 0.105 Uiso 1 1 calc R . .
Ag1 Ag 0.750228(18) 0.433420(16) 0.441013(19) 0.05328(12) Uani 1 1 d . . .
Ag2 Ag 0.757095(17) 0.507091(17) 0.534158(15) 0.04964(11) Uani 1 1 d . B .
Ag3 Ag 0.959556(17) 0.178140(15) 0.249018(16) 0.04528(10) Uani 1 1 d . . .
Ag4 Ag 0.945064(17) 0.282979(17) 0.178309(15) 0.04755(11) Uani 1 1 d . . .
N1 N 0.87817(18) 0.22298(16) 0.24699(17) 0.0447(10) Uani 1 1 d . . .
N2 N 0.87596(17) 0.26694(17) 0.22413(14) 0.0386(9) Uani 1 1 d . . .
N3 N 0.79952(19) 0.26266(17) 0.26467(16) 0.0426(10) Uani 1 1 d . . .
N4 N 0.59136(19) 0.25050(19) 0.28798(17) 0.0465(11) Uani 1 1 d . . .
H4 H 0.5628 0.2651 0.3015 0.056 Uiso 1 1 calc R B .
N5 N 0.5229(2) 0.7316(2) 0.6750(2) 0.0606(14) Uani 1 1 d . . .
N6 N 0.5296(2) 0.6940(2) 0.70444(17) 0.0502(11) Uani 1 1 d . . .
N7 N 0.6088(3) 0.6996(2) 0.66777(19) 0.0672(16) Uani 1 1 d . A .
N8 N 0.8042(3) 0.7543(2) 0.6296(2) 0.0629(14) Uani 1 1 d . . .
H8 H 0.8332 0.7455 0.6131 0.075 Uiso 1 1 calc R . .
N9 N 0.83436(17) 0.46449(16) 0.51502(16) 0.0400(10) Uani 1 1 d . . .
N10 N 0.83137(17) 0.43365(16) 0.48002(17) 0.0421(10) Uani 1 1 d . B .
N11 N 0.91800(18) 0.42871(16) 0.50763(16) 0.0386(9) Uani 1 1 d . . .
N12 N 1.1208(2) 0.42379(19) 0.46604(17) 0.0480(11) Uani 1 1 d . . .
H12 H 1.1519 0.4055 0.4684 0.058 Uiso 1 1 calc R . .
N13 N 0.68861(18) 0.52255(18) 0.48438(15) 0.0414(10) Uani 1 1 d . . .
N14 N 0.68358(17) 0.49055(16) 0.44948(16) 0.0416(10) Uani 1 1 d . B .
N15 N 0.61337(18) 0.54357(16) 0.44584(16) 0.0409(9) Uani 1 1 d . . .
N16 N 0.41690(19) 0.60133(18) 0.47083(17) 0.0470(11) Uani 1 1 d . . .
H16 H 0.3899 0.6204 0.4602 0.056 Uiso 1 1 calc R . .
O1A O 0.7568(3) 0.3737(3) 0.3926(3) 0.048(2) Uiso 0.67(3) 1 d P B 1
O1B O 0.7483(6) 0.3870(5) 0.3753(6) 0.045(5) Uiso 0.33(3) 1 d P B 2
O2 O 0.66774(16) 0.35235(15) 0.41082(14) 0.0493(9) Uani 1 1 d . B .
O3 O 0.61095(19) 0.1984(2) 0.23330(17) 0.0711(14) Uani 1 1 d . . .
O4 O 0.7821(2) 0.58580(19) 0.56566(16) 0.0626(12) Uani 1 1 d . . .
O5 O 0.7118(2) 0.55225(18) 0.60092(17) 0.0649(12) Uani 1 1 d . . .
O6 O 0.7739(3) 0.8124(2) 0.6734(3) 0.0929(19) Uani 1 1 d . . .
O7 O 1.0291(2) 0.3412(2) 0.62898(16) 0.0638(12) Uani 1 1 d . . .
O8 O 1.09730(19) 0.30317(18) 0.58989(17) 0.0615(11) Uani 1 1 d . . .
O9 O 1.08317(17) 0.49012(16) 0.43275(16) 0.0554(11) Uani 1 1 d . . .
O10 O 0.54856(17) 0.62872(16) 0.30820(14) 0.0490(9) Uani 1 1 d . . .
O11 O 0.48443(17) 0.68341(15) 0.33291(16) 0.0533(10) Uani 1 1 d . . .
O12 O 0.4366(2) 0.5482(2) 0.52508(19) 0.0771(16) Uani 1 1 d . . .

loop_
_atom_site_aniso_label
_atom_site_aniso_U_11
_atom_site_aniso_U_22
_atom_site_aniso_U_33
_atom_site_aniso_U_23
_atom_site_aniso_U_13
_atom_site_aniso_U_12
C1 0.030(3) 0.049(3) 0.072(4) -0.017(3) 0.009(3) 0.002(2)
C2 0.033(2) 0.045(3) 0.046(3) -0.006(2) 0.009(2) 0.006(2)
C3 0.035(3) 0.045(3) 0.051(3) 0.003(2) 0.013(2) 0.003(2)
C4 0.030(2) 0.055(3) 0.040(3) 0.006(2) 0.009(2) 0.005(2)
C5 0.031(3) 0.057(3) 0.043(3) -0.004(2) 0.008(2) 0.010(2)
C6 0.029(2) 0.060(3) 0.033(3) 0.003(2) 0.0049(19) 0.002(2)
C7 0.034(2) 0.046(3) 0.041(3) -0.005(2) 0.007(2) 0.005(2)
C8 0.058(4) 0.074(4) 0.100(6) 0.031(4) 0.044(4) 0.026(3)
C9 0.043(3) 0.054(3) 0.051(3) 0.014(3) 0.016(3) 0.010(2)
C10 0.030(2) 0.056(3) 0.036(3) -0.001(2) 0.000(2) -0.001(2)
C11 0.040(3) 0.050(3) 0.046(3) 0.004(2) 0.003(2) 0.002(2)
C12 0.036(3) 0.079(4) 0.044(3) -0.014(3) -0.005(2) 0.016(3)
C13 0.038(3) 0.058(3) 0.043(3) -0.010(2) 0.002(2) 0.009(2)
C14 0.035(3) 0.074(4) 0.046(3) -0.006(3) -0.001(2) 0.004(3)
C15 0.044(3) 0.072(4) 0.051(4) -0.010(3) -0.002(3) 0.002(3)
C16 0.037(3) 0.063(4) 0.068(4) 0.003(3) -0.008(3) 0.007(2)
C17 0.062(4) 0.056(3) 0.069(4) -0.011(3) -0.023(3) 0.005(3)
C18 0.044(3) 0.069(4) 0.041(3) -0.008(3) -0.005(2) 0.009(2)
C19 0.061(4) 0.065(4) 0.088(6) 0.018(4) -0.013(4) -0.010(3)
C20 0.036(3) 0.066(4) 0.043(3) -0.004(3) -0.001(2) 0.006(2)
C21 0.040(3) 0.064(3) 0.045(3) -0.009(3) 0.005(2) 0.012(2)
C22 0.043(3) 0.080(4) 0.045(3) -0.007(3) 0.009(3) 0.012(3)
C23 0.061(4) 0.080(4) 0.041(3) -0.004(3) 0.020(3) 0.021(3)
C24 0.072(4) 0.067(4) 0.044(3) -0.002(3) 0.020(3) 0.021(3)
C25 0.050(3) 0.077(4) 0.035(3) -0.004(3) 0.005(2) 0.013(3)
C26 0.043(3) 0.066(4) 0.042(3) -0.009(3) 0.009(2) 0.010(3)
C28 0.069(5) 0.101(6) 0.077(5) 0.028(4) 0.044(4) 0.043(4)
C29 0.043(3) 0.065(3) 0.041(3) -0.004(3) 0.007(2) 0.010(3)
C30 0.048(3) 0.077(4) 0.051(4) 0.007(3) 0.003(3) 0.015(3)
C31 0.076(2) 0.091(2) 0.098(3) 0.0114(19) -0.0094(18) 0.0046(17)
C32 0.076(2) 0.091(2) 0.098(3) 0.0114(19) -0.0094(18) 0.0046(17)
C33 0.076(2) 0.091(2) 0.098(3) 0.0114(19) -0.0094(18) 0.0046(17)
C34 0.076(2) 0.091(2) 0.098(3) 0.0114(19) -0.0094(18) 0.0046(17)
C35 0.076(2) 0.091(2) 0.098(3) 0.0114(19) -0.0094(18) 0.0046(17)
C36 0.076(2) 0.091(2) 0.098(3) 0.0114(19) -0.0094(18) 0.0046(17)
C37 0.076(2) 0.091(2) 0.098(3) 0.0114(19) -0.0094(18) 0.0046(17)
C38 0.088(8) 0.159(12) 0.171(16) 0.010(10) 0.000(9) -0.022(8)
C39 0.033(3) 0.075(4) 0.041(3) 0.013(3) -0.007(2) 0.004(2)
C40 0.025(2) 0.061(3) 0.046(3) 0.001(2) -0.006(2) 0.005(2)
C41 0.030(2) 0.056(3) 0.047(3) 0.000(2) -0.004(2) 0.005(2)
C42 0.030(3) 0.051(3) 0.050(3) -0.002(2) -0.008(2) 0.006(2)
C43 0.031(2) 0.058(3) 0.038(3) -0.005(2) -0.005(2) 0.004(2)
C44 0.028(2) 0.054(3) 0.043(3) -0.008(2) 0.000(2) 0.003(2)
C45 0.028(2) 0.060(3) 0.038(3) 0.000(2) -0.003(2) 0.006(2)
C46 0.037(3) 0.065(4) 0.057(4) -0.009(3) 0.001(3) 0.005(2)
C47 0.028(2) 0.049(3) 0.044(3) -0.001(2) 0.002(2) 0.0035(19)
C48 0.033(3) 0.049(3) 0.058(4) 0.000(2) -0.009(2) 0.004(2)
C49 0.042(3) 0.070(4) 0.091(5) -0.031(4) -0.024(3) 0.022(3)
C50 0.035(3) 0.061(3) 0.041(3) -0.007(2) -0.002(2) 0.002(2)
C51 0.033(3) 0.074(4) 0.044(3) -0.006(3) 0.002(2) -0.001(2)
C52 0.045(3) 0.074(4) 0.047(3) -0.011(3) 0.008(3) 0.004(3)
C53 0.042(3) 0.086(4) 0.047(3) -0.016(3) 0.005(2) 0.004(3)
C54 0.039(3) 0.103(5) 0.056(4) -0.006(3) 0.004(3) -0.002(3)
C55 0.044(3) 0.107(5) 0.058(4) 0.012(4) 0.010(3) 0.008(3)
C56 0.041(3) 0.094(5) 0.061(4) 0.006(3) 0.005(3) 0.010(3)
C57 0.047(4) 0.144(8) 0.053(4) -0.004(4) 0.007(3) 0.001(4)
C58 0.029(2) 0.056(3) 0.052(3) 0.008(3) -0.006(2) 0.003(2)
C59 0.027(2) 0.048(3) 0.058(4) 0.006(2) -0.007(2) -0.002(2)
C60 0.032(2) 0.051(3) 0.043(3) 0.001(2) -0.006(2) 0.010(2)
C61 0.031(2) 0.054(3) 0.047(3) 0.000(2) -0.005(2) 0.008(2)
C62 0.032(2) 0.049(3) 0.043(3) 0.004(2) -0.007(2) 0.005(2)
C63 0.026(2) 0.053(3) 0.055(3) 0.004(2) -0.003(2) 0.0046(19)
C64 0.032(3) 0.044(3) 0.053(3) 0.010(2) -0.003(2) 0.0080(19)
C65 0.057(4) 0.087(5) 0.055(4) -0.018(3) -0.018(3) 0.037(3)
C66 0.038(3) 0.055(3) 0.050(3) -0.003(2) -0.005(2) 0.016(2)
C67 0.037(3) 0.049(3) 0.042(3) 0.000(2) -0.004(2) 0.006(2)
C68 0.036(3) 0.051(3) 0.053(3) 0.000(2) -0.018(2) 0.005(2)
C69 0.036(3) 0.072(4) 0.049(3) 0.005(3) -0.003(2) 0.002(3)
C70 0.036(3) 0.057(3) 0.050(3) 0.001(3) -0.004(2) -0.002(2)
C71 0.042(3) 0.066(4) 0.060(4) 0.015(3) 0.004(3) 0.008(3)
C72 0.046(3) 0.075(4) 0.072(5) 0.009(4) 0.009(3) 0.015(3)
C73 0.042(3) 0.074(4) 0.053(4) -0.010(3) -0.001(3) -0.009(3)
C74 0.047(3) 0.070(4) 0.047(3) -0.009(3) 0.003(3) 0.001(3)
C75 0.054(4) 0.066(4) 0.048(4) 0.002(3) -0.001(3) 0.002(3)
C76 0.049(4) 0.101(5) 0.059(4) -0.026(4) 0.001(3) 0.000(3)
Ag1 0.03464(19) 0.0492(2) 0.0761(3) -0.0137(2) -0.0186(2) 0.00905(16)
Ag2 0.0371(2) 0.0662(3) 0.0456(2) -0.0105(2) -0.00922(19) 0.01739(17)
Ag3 0.03453(19) 0.0569(2) 0.0444(2) 0.0021(2) 0.00390(18) 0.00557(16)
Ag4 0.03472(19) 0.0676(2) 0.0403(2) 0.0076(2) 0.01059(18) 0.00457(17)
N1 0.031(2) 0.055(2) 0.048(3) 0.009(2) 0.014(2) 0.0070(17)
N2 0.027(2) 0.056(2) 0.032(2) 0.0036(18) 0.0109(17) 0.0028(17)
N3 0.033(2) 0.053(2) 0.042(3) 0.0052(19) 0.0077(18) 0.0108(18)
N4 0.029(2) 0.064(3) 0.046(3) -0.007(2) -0.0024(19) 0.0094(19)
N5 0.046(3) 0.088(4) 0.048(3) 0.013(3) 0.023(3) 0.027(3)
N6 0.042(3) 0.072(3) 0.036(3) 0.003(2) 0.008(2) 0.007(2)
N7 0.058(3) 0.094(4) 0.049(3) 0.010(3) 0.021(3) 0.036(3)
N8 0.064(4) 0.076(4) 0.049(3) -0.007(3) -0.006(3) 0.000(3)
N9 0.0225(19) 0.047(2) 0.051(3) -0.0027(19) -0.0032(17) 0.0098(16)
N10 0.024(2) 0.042(2) 0.060(3) -0.0037(19) -0.0108(19) 0.0067(16)
N11 0.028(2) 0.043(2) 0.044(3) 0.0027(18) -0.0050(18) 0.0048(16)
N12 0.036(2) 0.065(3) 0.043(3) 0.000(2) 0.000(2) 0.007(2)
N13 0.030(2) 0.055(3) 0.039(2) -0.0032(19) -0.0135(18) 0.0138(18)
N14 0.0253(19) 0.048(2) 0.052(3) -0.006(2) -0.0070(18) 0.0139(16)
N15 0.032(2) 0.050(2) 0.041(2) 0.001(2) -0.0083(18) 0.0123(17)
N16 0.030(2) 0.057(3) 0.055(3) 0.010(2) -0.005(2) 0.0062(19)
O2 0.037(2) 0.062(2) 0.049(2) -0.0113(18) 0.0021(17) 0.0061(16)
O3 0.040(2) 0.109(4) 0.064(3) -0.038(3) 0.014(2) 0.002(2)
O4 0.054(3) 0.079(3) 0.055(3) -0.025(2) 0.007(2) 0.011(2)
O5 0.066(3) 0.067(3) 0.062(3) -0.008(2) -0.004(2) 0.009(2)
O6 0.092(4) 0.091(4) 0.096(5) -0.020(4) -0.025(4) 0.032(3)
O7 0.052(3) 0.089(3) 0.051(3) 0.018(2) -0.014(2) 0.013(2)
O8 0.045(2) 0.070(3) 0.070(3) 0.011(2) -0.016(2) 0.011(2)
O9 0.037(2) 0.065(3) 0.064(3) -0.001(2) 0.0035(19) 0.0097(18)
O10 0.044(2) 0.058(2) 0.045(2) 0.0088(18) 0.0007(17) 0.0095(17)
O11 0.037(2) 0.059(2) 0.064(3) 0.018(2) -0.0060(19) 0.0072(17)
O12 0.055(3) 0.106(4) 0.071(4) 0.034(3) 0.012(2) 0.036(3)

loop_
_atom_type_symbol
_atom_type_description
_atom_type_scat_dispersion_real
_atom_type_scat_dispersion_imag
_atom_type_scat_source
C C 0.0033 0.0016 'International Tables Vol C Tables 4.2.6.8 and 6.1.1.4'
H H 0.0000 0.0000 'International Tables Vol C Tables 4.2.6.8 and 6.1.1.4'
Ag Ag -0.8971 1.1015 'International Tables Vol C Tables 4.2.6.8 and 6.1.1.4'
N N 0.0061 0.0033 'International Tables Vol C Tables 4.2.6.8 and 6.1.1.4'
O O 0.0106 0.0060 'International Tables Vol C Tables 4.2.6.8 and 6.1.1.4'

loop_
_geom_angle_atom_site_label_1
_geom_angle_atom_site_label_2
_geom_angle_atom_site_label_3
_geom_angle
_geom_angle_site_symmetry_1
_geom_angle_site_symmetry_3
O2 C1 O1A 122.0(6) . .
O2 C1 O1B 130.7(7) . .
O1A C1 O1B 29.6(6) . .
O2 C1 C2 118.0(5) . .
O1A C1 C2 119.3(6) . .
O1B C1 C2 107.4(8) . .
C7 C2 C3 119.3(5) . .
C7 C2 C1 120.3(5) . .
C3 C2 C1 120.4(5) . .
C4 C3 C2 119.6(5) . .
C4 C3 H3 120.2 . .
C2 C3 H3 120.2 . .
C3 C4 C5 122.5(5) . .
C3 C4 N3 118.5(5) . .
C5 C4 N3 119.1(5) . .
C4 C5 C6 118.2(5) . .
C4 C5 H5 120.9 . .
C6 C5 H5 120.9 . .
C7 C6 C5 119.4(5) . .
C7 C6 N4 116.7(5) . .
C5 C6 N4 124.0(5) . .
C2 C7 C6 120.9(5) . .
C2 C7 H7 119.5 . .
C6 C7 H7 119.5 . .
C9 C8 H8A 109.5 . .
C9 C8 H8B 109.5 . .
H8A C8 H8B 109.5 . .
C9 C8 H8C 109.5 . .
H8A C8 H8C 109.5 . .
H8B C8 H8C 109.5 . .
N1 C9 N3 109.1(5) . .
N1 C9 C8 126.1(5) . .
N3 C9 C8 124.8(5) . .
N2 C10 N3 108.2(5) . .
N2 C10 C11 128.0(5) . .
N3 C10 C11 123.8(5) . .
C10 C11 H11A 109.5 . .
C10 C11 H11B 109.5 . .
H11A C11 H11B 109.5 . .
C10 C11 H11C 109.5 . .
H11A C11 H11C 109.5 . .
H11B C11 H11C 109.5 . .
O3 C12 N4 121.0(6) . .
O3 C12 C13 121.0(6) . .
N4 C12 C13 117.8(5) . .
C18 C13 C14 118.1(6) . .
C18 C13 C12 118.1(5) . .
C14 C13 C12 123.0(5) . .
C15 C14 C13 120.8(6) . .
C15 C14 H14 119.6 . .
C13 C14 H14 119.6 . .
C16 C15 C14 120.1(6) . .
C16 C15 H15 120.0 . .
C14 C15 H15 120.0 . .
C17 C16 C15 120.3(6) . .
C17 C16 C19 120.6(7) . .
C15 C16 C19 119.1(7) . .
C16 C17 C18 120.7(6) . .
C16 C17 H17 119.6 . .
C18 C17 H17 119.6 . .
C13 C18 C17 119.7(6) . .
C13 C18 H18 120.1 . .
C17 C18 H18 120.1 . .
C16 C19 H19A 109.5 . .
C16 C19 H19B 109.5 . .
H19A C19 H19B 109.5 . .
C16 C19 H19C 109.5 . .
H19A C19 H19C 109.5 . .
H19B C19 H19C 109.5 . .
O5 C20 O4 122.7(6) . .
O5 C20 C21 118.0(6) . .
O4 C20 C21 119.2(6) . .
C26 C21 C22 119.5(6) . .
C26 C21 C20 119.6(5) . .
C22 C21 C20 120.8(6) . .
C23 C22 C21 118.8(7) . .
C23 C22 H22 120.6 . .
C21 C22 H22 120.6 . .
C22 C23 C24 121.9(6) . .
C22 C23 N7 118.9(7) . .
C24 C23 N7 119.2(6) . .
C25 C24 C23 119.1(6) . .
C25 C24 H24 120.4 . .
C23 C24 H24 120.4 . .
C24 C25 C26 119.6(7) . .
C24 C25 N8 125.2(6) . .
C26 C25 N8 115.1(6) . .
C21 C26 C25 120.9(6) . .
C21 C26 H26 119.5 . .
C25 C26 H26 119.5 . .
C28 C27A H27A 109.5 . .
C28 C27A H27B 109.5 . .
C28 C27A H27C 109.5 . .
C28 C27B H27D 109.5 . .
C28 C27B H27E 109.5 . .
H27D C27B H27E 109.5 . .
C28 C27B H27F 109.5 . .
H27D C27B H27F 109.5 . .
H27E C27B H27F 109.5 . .
N5 C28 N7 107.6(6) . .
N5 C28 C27B 123.7(9) . .
N7 C28 C27B 125.5(8) . .
N5 C28 C27A 127.9(7) . .
N7 C28 C27A 122.3(8) . .
C27B C28 C27A 29.3(7) . .
N6 C29 N7 109.0(6) . .
N6 C29 C30 126.1(6) . .
N7 C29 C30 124.8(5) . .
C29 C30 H30A 109.5 . .
C29 C30 H30B 109.5 . .
H30A C30 H30B 109.5 . .
C29 C30 H30C 109.5 . .
H30A C30 H30C 109.5 . .
H30B C30 H30C 109.5 . .
O6 C31 N8 119.9(9) . .
O6 C31 C32 125.3(10) . .
N8 C31 C32 114.8(9) . .
C33 C32 C37 121.5(10) . .
C33 C32 C31 122.5(10) . .
C37 C32 C31 115.9(10) . .
C32 C33 C34 114.1(11) . .
C32 C33 H33 123.0 . .
C34 C33 H33 123.0 . .
C35 C34 C33 126.4(11) . .
C35 C34 H34 116.8 . .
C33 C34 H34 116.8 . .
C34 C35 C36 119.9(10) . .
C34 C35 C38 120.7(12) . .
C36 C35 C38 119.5(11) . .
C37 C36 C35 114.8(10) . .
C37 C36 H36 122.6 . .
C35 C36 H36 122.6 . .
C36 C37 C32 123.2(11) . .
C36 C37 H37 118.4 . .
C32 C37 H37 118.4 . .
C35 C38 H38A 109.5 . .
C35 C38 H38B 109.5 . .
H38A C38 H38B 109.5 . .
C35 C38 H38C 109.5 . .
H38A C38 H38C 109.5 . .
H38B C38 H38C 109.5 . .
O7 C39 O8 124.9(6) . .
O7 C39 C40 117.7(5) . .
O8 C39 C40 117.2(6) . .
C45 C40 C41 119.2(5) . .
C45 C40 C39 120.1(5) . .
C41 C40 C39 120.7(5) . .
C42 C41 C40 118.7(6) . .
C42 C41 H41 120.6 . .
C40 C41 H41 120.6 . .
C41 C42 C43 123.5(5) . .
C41 C42 N11 119.3(5) . .
C43 C42 N11 117.2(5) . .
C42 C43 C44 116.5(5) . .
C42 C43 H43 121.8 . .
C44 C43 H43 121.8 . .
C45 C44 C43 120.4(5) . .
C45 C44 N12 117.3(5) . .
C43 C44 N12 122.3(5) . .
C40 C45 C44 121.7(5) . .
C40 C45 H45 119.2 . .
C44 C45 H45 119.2 . .
C47 C46 H46A 109.5 . .
C47 C46 H46B 109.5 . .
H46A C46 H46B 109.5 . .
C47 C46 H46C 109.5 . .
H46A C46 H46C 109.5 . .
H46B C46 H46C 109.5 . .
N9 C47 N11 109.8(5) . .
N9 C47 C46 126.2(5) . .
N11 C47 C46 124.0(5) . .
N10 C48 N11 108.6(5) . .
N10 C48 C49 127.3(5) . .
N11 C48 C49 124.1(5) . .
C48 C49 H49A 109.5 . .
C48 C49 H49B 109.5 . .
H49A C49 H49B 109.5 . .
C48 C49 H49C 109.5 . .
H49A C49 H49C 109.5 . .
H49B C49 H49C 109.5 . .
O9 C50 N12 121.5(5) . .
O9 C50 C51 122.7(6) . .
N12 C50 C51 115.7(5) . .
C56 C51 C52 118.5(6) . .
C56 C51 C50 116.2(6) . .
C52 C51 C50 125.1(6) . .
C53 C52 C51 119.5(7) . .
C53 C52 H52 120.3 . .
C51 C52 H52 120.3 . .
C54 C53 C52 123.3(7) . .
C54 C53 H53 118.3 . .
C52 C53 H53 118.3 . .
C53 C54 C55 117.0(7) . .
C53 C54 C57 125.9(8) . .
C55 C54 C57 117.0(8) . .
C54 C55 C56 121.9(8) . .
C54 C55 H55 119.1 . .
C56 C55 H55 119.1 . .
C51 C56 C55 119.7(7) . .
C51 C56 H56 120.1 . .
C55 C56 H56 120.1 . .
C54 C57 H57A 109.5 . .
C54 C57 H57B 109.5 . .
H57A C57 H57B 109.5 . .
C54 C57 H57C 109.5 . .
H57A C57 H57C 109.5 . .
H57B C57 H57C 109.5 . .
O10 C58 O11 125.3(6) . .
O10 C58 C59 117.3(5) . .
O11 C58 C59 117.4(5) . .
C64 C59 C60 118.6(5) . .
C64 C59 C58 121.1(5) . .
C60 C59 C58 120.3(5) . .
C61 C60 C59 119.6(5) . .
C61 C60 H60 120.2 . .
C59 C60 H60 120.2 . .
C60 C61 C62 123.2(5) . .
C60 C61 N15 119.4(5) . .
C62 C61 N15 117.4(5) . .
C63 C62 C61 117.0(5) . .
C63 C62 H62 121.5 . .
C61 C62 H62 121.5 . .
C62 C63 C64 119.9(5) . .
C62 C63 N16 122.9(5) . .
C64 C63 N16 117.2(4) . .
C59 C64 C63 121.7(5) . .
C59 C64 H64 119.2 . .
C63 C64 H64 119.2 . .
C66 C65 H65A 109.5 . .
C66 C65 H65B 109.5 . .
H65A C65 H65B 109.5 . .
C66 C65 H65C 109.5 . .
H65A C65 H65C 109.5 . .
H65B C65 H65C 109.5 . .
N13 C66 N15 109.2(5) . .
N13 C66 C65 126.0(5) . .
N15 C66 C65 124.8(5) . .
N14 C67 N15 108.0(5) . .
N14 C67 C68 127.4(5) . .
N15 C67 C68 124.6(5) . .
C67 C68 H68A 109.5 . .
C67 C68 H68B 109.5 . .
H68A C68 H68B 109.5 . .
C67 C68 H68C 109.5 . .
H68A C68 H68C 109.5 . .
H68B C68 H68C 109.5 . .
O12 C69 N16 123.4(6) . .
O12 C69 C70 118.5(6) . .
N16 C69 C70 118.0(5) . .
C71 C70 C75 118.0(6) . .
C71 C70 C69 123.4(6) . .
C75 C70 C69 118.6(5) . .
C70 C71 C72 120.6(6) . .
C70 C71 H71 119.7 . .
C72 C71 H71 119.7 . .
C73 C72 C71 122.8(6) . .
C73 C72 H72 118.6 . .
C71 C72 H72 118.6 . .
C72 C73 C74 116.8(6) . .
C72 C73 C76 122.4(7) . .
C74 C73 C76 120.8(7) . .
C73 C74 C75 121.4(7) . .
C73 C74 H74 119.3 . .
C75 C74 H74 119.3 . .
C70 C75 C74 120.3(6) . .
C70 C75 H75 119.8 . .
C74 C75 H75 119.8 . .
C73 C76 H76A 109.5 . .
C73 C76 H76B 109.5 . .
H76A C76 H76B 109.5 . .
C73 C76 H76C 109.5 . .
H76A C76 H76C 109.5 . .
H76B C76 H76C 109.5 . .
N14 Ag1 O1A 130.0(3) . .
N14 Ag1 N10 121.68(17) . .
O1A Ag1 N10 108.0(3) . .
N14 Ag1 O1B 117.2(4) . .
O1A Ag1 O1B 16.2(3) . .
N10 Ag1 O1B 118.4(4) . .
N9 Ag2 N13 119.08(17) . .
N9 Ag2 O4 111.87(16) . .
N13 Ag2 O4 106.39(17) . .
N6 Ag3 N1 120.32(18) 5_544 .
N6 Ag3 O10 133.46(18) 5_544 7_644
N1 Ag3 O10 105.69(17) . 7_644
N2 Ag4 O7 140.07(17) . 3_754
N2 Ag4 N5 119.34(18) . 5_544
O7 Ag4 N5 100.52(19) 3_754 5_544
C9 N1 N2 107.3(4) . .
C9 N1 Ag3 130.6(4) . .
N2 N1 Ag3 120.6(3) . .
C10 N2 N1 108.9(4) . .
C10 N2 Ag4 132.7(4) . .
N1 N2 Ag4 118.4(3) . .
C9 N3 C10 106.5(4) . .
C9 N3 C4 125.3(5) . .
C10 N3 C4 127.9(5) . .
C12 N4 C6 128.6(5) . .
C12 N4 H4 115.7 . .
C6 N4 H4 115.7 . .
C28 N5 N6 108.0(5) . .
C28 N5 Ag4 130.3(5) . 5_455
N6 N5 Ag4 120.7(4) . 5_455
C29 N6 N5 108.5(5) . .
C29 N6 Ag3 132.8(4) . 5_455
N5 N6 Ag3 118.7(4) . 5_455
C29 N7 C28 106.9(5) . .
C29 N7 C23 129.1(6) . .
C28 N7 C23 123.9(6) . .
C31 N8 C25 130.1(7) . .
C31 N8 H8 115.0 . .
C25 N8 H8 115.0 . .
C47 N9 N10 107.7(4) . .
C47 N9 Ag2 133.1(4) . .
N10 N9 Ag2 119.2(3) . .
C48 N10 N9 108.7(4) . .
C48 N10 Ag1 132.9(4) . .
N9 N10 Ag1 118.1(3) . .
C47 N11 C48 105.2(4) . .
C47 N11 C42 128.1(5) . .
C48 N11 C42 126.6(5) . .
C50 N12 C44 126.7(5) . .
C50 N12 H12 116.6 . .
C44 N12 H12 116.6 . .
C66 N13 N14 107.5(4) . .
C66 N13 Ag2 133.8(4) . .
N14 N13 Ag2 118.4(3) . .
C67 N14 N13 109.0(4) . .
C67 N14 Ag1 132.8(4) . .
N13 N14 Ag1 118.1(3) . .
C67 N15 C66 106.3(4) . .
C67 N15 C61 126.8(5) . .
C66 N15 C61 126.9(5) . .
C69 N16 C63 128.1(5) . .
C69 N16 H16 115.9 . .
C63 N16 H16 115.9 . .
C1 O1A Ag1 113.9(5) . .
C1 O1B Ag1 101.8(9) . .
C20 O4 Ag2 97.3(4) . .
C39 O7 Ag4 109.5(4) . 3_755
C58 O10 Ag3 107.8(3) . 7_654

loop_
_geom_bond_atom_site_label_1
_geom_bond_atom_site_label_2
_geom_bond_distance
_geom_bond_site_symmetry_2
C1 O2 1.261(7) .
C1 O1A 1.285(8) .
C1 O1B 1.347(15) .
C1 C2 1.514(8) .
C2 C7 1.381(8) .
C2 C3 1.394(7) .
C3 C4 1.361(9) .
C3 H3 0.9500 .
C4 C5 1.388(8) .
C4 N3 1.427(6) .
C5 C6 1.400(7) .
C5 H5 0.9500 .
C6 C7 1.397(8) .
C6 N4 1.420(7) .
C7 H7 0.9500 .
C8 C9 1.481(9) .
C8 H8A 0.9800 .
C8 H8B 0.9800 .
C8 H8C 0.9800 .
C9 N1 1.320(7) .
C9 N3 1.374(7) .
C10 N2 1.313(7) .
C10 N3 1.382(7) .
C10 C11 1.472(8) .
C11 H11A 0.9800 .
C11 H11B 0.9800 .
C11 H11C 0.9800 .
C12 O3 1.256(7) .
C12 N4 1.334(8) .
C12 C13 1.487(9) .
C13 C18 1.402(9) .
C13 C14 1.413(8) .
C14 C15 1.387(10) .
C14 H14 0.9500 .
C15 C16 1.384(10) .
C15 H15 0.9500 .
C16 C17 1.364(11) .
C16 C19 1.535(9) .
C17 C18 1.411(10) .
C17 H17 0.9500 .
C18 H18 0.9500 .
C19 H19A 0.9800 .
C19 H19B 0.9800 .
C19 H19C 0.9800 .
C20 O5 1.230(8) .
C20 O4 1.243(7) .
C20 C21 1.496(9) .
C21 C26 1.404(9) .
C21 C22 1.406(8) .
C22 C23 1.374(10) .
C22 H22 0.9500 .
C23 C24 1.429(11) .
C23 N7 1.429(8) .
C24 C25 1.366(9) .
C24 H24 0.9500 .
C25 C26 1.408(9) .
C25 N8 1.414(9) .
C26 H26 0.9500 .
C27A C28 1.564(16) .
C27A H27A 0.9800 .
C27A H27B 0.9800 .
C27A H27C 0.9800 .
C27B C28 1.476(19) .
C27B H27D 0.9800 .
C27B H27E 0.9800 .
C27B H27F 0.9800 .
C28 N5 1.324(8) .
C28 N7 1.396(9) .
C29 N6 1.316(8) .
C29 N7 1.353(9) .
C29 C30 1.449(9) .
C30 H30A 0.9800 .
C30 H30B 0.9800 .
C30 H30C 0.9800 .
C31 O6 1.200(12) .
C31 N8 1.340(12) .
C31 C32 1.644(14) .
C32 C33 1.343(15) .
C32 C37 1.395(15) .
C33 C34 1.405(13) .
C33 H33 0.9500 .
C34 C35 1.296(15) .
C34 H34 0.9500 .
C35 C36 1.427(15) .
C35 C38 1.558(16) .
C36 C37 1.362(13) .
C36 H36 0.9500 .
C37 H37 0.9500 .
C38 H38A 0.9800 .
C38 H38B 0.9800 .
C38 H38C 0.9800 .
C39 O7 1.261(8) .
C39 O8 1.278(8) .
C39 C40 1.520(8) .
C40 C45 1.367(8) .
C40 C41 1.407(7) .
C41 C42 1.349(8) .
C41 H41 0.9500 .
C42 C43 1.402(8) .
C42 N11 1.432(6) .
C43 C44 1.404(7) .
C43 H43 0.9500 .
C44 C45 1.371(8) .
C44 N12 1.430(7) .
C45 H45 0.9500 .
C46 C47 1.514(9) .
C46 H46A 0.9800 .
C46 H46B 0.9800 .
C46 H46C 0.9800 .
C47 N9 1.321(7) .
C47 N11 1.355(7) .
C48 N10 1.300(7) .
C48 N11 1.403(7) .
C48 C49 1.484(9) .
C49 H49A 0.9800 .
C49 H49B 0.9800 .
C49 H49C 0.9800 .
C50 O9 1.220(7) .
C50 N12 1.363(8) .
C50 C51 1.493(8) .
C51 C56 1.383(10) .
C51 C52 1.397(9) .
C52 C53 1.387(9) .
C52 H52 0.9500 .
C53 C54 1.349(12) .
C53 H53 0.9500 .
C54 C55 1.391(11) .
C54 C57 1.509(10) .
C55 C56 1.396(10) .
C55 H55 0.9500 .
C56 H56 0.9500 .
C57 H57A 0.9800 .
C57 H57B 0.9800 .
C57 H57C 0.9800 .
C58 O10 1.254(7) .
C58 O11 1.269(7) .
C58 C59 1.496(8) .
C59 C64 1.377(8) .
C59 C60 1.397(7) .
C60 C61 1.359(8) .
C60 H60 0.9500 .
C61 C62 1.407(8) .
C61 N15 1.440(6) .
C62 C63 1.389(7) .
C62 H62 0.9500 .
C63 C64 1.402(9) .
C63 N16 1.421(7) .
C64 H64 0.9500 .
C65 C66 1.485(9) .
C65 H65A 0.9800 .
C65 H65B 0.9800 .
C65 H65C 0.9800 .
C66 N13 1.306(7) .
C66 N15 1.388(7) .
C67 N14 1.317(7) .
C67 N15 1.380(7) .
C67 C68 1.460(8) .
C68 H68A 0.9800 .
C68 H68B 0.9800 .
C68 H68C 0.9800 .
C69 O12 1.249(8) .
C69 N16 1.322(8) .
C69 C70 1.486(8) .
C70 C71 1.374(8) .
C70 C75 1.391(9) .
C71 C72 1.385(9) .
C71 H71 0.9500 .
C72 C73 1.363(11) .
C72 H72 0.9500 .
C73 C74 1.391(10) .
C73 C76 1.522(9) .
C74 C75 1.396(9) .
C74 H74 0.9500 .
C75 H75 0.9500 .
C76 H76A 0.9800 .
C76 H76B 0.9800 .
C76 H76C 0.9800 .
Ag1 N14 2.210(4) .
Ag1 O1A 2.217(7) .
Ag1 N10 2.244(4) .
Ag1 O1B 2.397(14) .
Ag2 N9 2.220(4) .
Ag2 N13 2.260(4) .
Ag2 O4 2.422(5) .
Ag3 N6 2.183(5) 5_544
Ag3 N1 2.254(4) .
Ag3 O10 2.283(4) 7_644
Ag4 N2 2.192(4) .
Ag4 O7 2.283(4) 3_754
Ag4 N5 2.289(5) 5_544
N1 N2 1.389(6) .
N4 H4 0.8800 .
N5 N6 1.381(8) .
N5 Ag4 2.289(5) 5_455
N6 Ag3 2.183(5) 5_455
N8 H8 0.8800 .
N9 N10 1.374(7) .
N12 H12 0.8800 .
N13 N14 1.394(7) .
N16 H16 0.8800 .
O7 Ag4 2.283(4) 3_755
O10 Ag3 2.283(4) 7_654
